data_4073115
loop_
_publ_author_name
'Elhamzaoui, Hicham'
'Jousseaume, Bernard'
'Toupance, Thierry'
'Allouchi, Hassan'

_publ_section_title
;
 \a,\w-Bis(trialkynyltin) Compounds with a Linear or Cross-Shaped Spacer
;
_journal_issue 16
_journal_name_full Organometallics
_journal_page_first 3908
_journal_paper_doi 10.1021/om070078p
_journal_volume 26
_journal_year 2007
_chemical_formula_sum 'C38 H68 Cl6 O2 Sn2'
_chemical_formula_weight 1007.00
_chemical_name_systematic
;
 ?
;
_space_group_IT_number 2
_symmetry_cell_setting triclinic
_symmetry_Int_Tables_number 2
_symmetry_space_group_name_Hall '-P 1'
_symmetry_space_group_name_H-M 'P -1'
_atom_sites_solution_hydrogens geom
_atom_sites_solution_primary direct
_atom_sites_solution_secondary difmap
_audit_creation_method SHELXL-97
_cell_angle_alpha 80.0327(7)
_cell_angle_beta 81.3864(8)
_cell_angle_gamma 83.1463(8)
_cell_formula_units_Z 2
_cell_length_a 8.4028(1)
_cell_length_b 10.4973(1)
_cell_length_c 26.7764(3)
_cell_measurement_temperature 150(2)
_cell_volume 2289.37(4)
_computing_cell_refinement 'DENZO (Otwinowski & Miror, 1997)and COLLECT'
_computing_data_collection 'Kappa-CCD; COLLECT(Nonius, 1998)'
_computing_data_reduction 'DENZO and COLLECT'
_computing_molecular_graphics 'ORTEP-III (Burnett & Johnson,1996)'
_computing_publication_material 'SHELXL-97 (Sheldrick,1997)'
_computing_structure_refinement 'SHELXL-97 (Sheldrick, 1997)'
_computing_structure_solution 'SHELXS-97 (Sheldrick, 1997)'
_diffrn_ambient_temperature 150(2)
_diffrn_measured_fraction_theta_full 0.996
_diffrn_measured_fraction_theta_max 0.996
_diffrn_measurement_device_type 'Nonius Kappa-CCD'
_diffrn_measurement_method 'CCD rotation images, thick slices'
_diffrn_radiation_monochromator graphite
_diffrn_radiation_source 'fine-focus sealed tube'
_diffrn_radiation_type MoK\a
_diffrn_radiation_wavelength 0.71073
_diffrn_reflns_av_R_equivalents 0.0224
_diffrn_reflns_av_sigmaI/netI 0.0339
_diffrn_reflns_limit_h_max 10
_diffrn_reflns_limit_h_min -10
_diffrn_reflns_limit_k_max 13
_diffrn_reflns_limit_k_min -13
_diffrn_reflns_limit_l_max 34
_diffrn_reflns_limit_l_min -34
_diffrn_reflns_number 20537
_diffrn_reflns_theta_full 27.45
_diffrn_reflns_theta_max 27.45
_diffrn_reflns_theta_min 3.08
_exptl_absorpt_coefficient_mu 1.470
_exptl_absorpt_correction_T_max 0.929
_exptl_absorpt_correction_T_min 0.799
_exptl_absorpt_correction_type empirical
_exptl_absorpt_process_details scalepack
_exptl_crystal_colour colourless
_exptl_crystal_density_diffrn 1.461
_exptl_crystal_density_method 'not measured'
_exptl_crystal_description plate
_exptl_crystal_F_000 1028
_exptl_crystal_size_max 0.33
_exptl_crystal_size_mid 0.13
_exptl_crystal_size_min 0.05
_refine_diff_density_max 2.340
_refine_diff_density_min -2.293
_refine_diff_density_rms 0.451
_refine_ls_extinction_coef 0.0236(10)
_refine_ls_extinction_expression Fc^*^=kFc[1+0.001xFc^2^\l^3^/sin(2\q)]^-1/4^
_refine_ls_extinction_method SHELXL
_refine_ls_goodness_of_fit_ref 1.195
_refine_ls_hydrogen_treatment constr
_refine_ls_matrix_type full
_refine_ls_number_parameters 434
_refine_ls_number_reflns 10418
_refine_ls_number_restraints 0
_refine_ls_restrained_S_all 1.195
_refine_ls_R_factor_all 0.0542
_refine_ls_R_factor_gt 0.0371
_refine_ls_shift/su_max 0.001
_refine_ls_shift/su_mean 0.000
_refine_ls_structure_factor_coef Fsqd
_refine_ls_weighting_details 'calc w=1/[\s^2^(Fo^2^)+(0.0927P)^2^+0.0000P] where P=(Fo^2^+2Fc^2^)/3'
_refine_ls_weighting_scheme calc
_refine_ls_wR_factor_gt 0.0936
_refine_ls_wR_factor_ref 0.1457
_reflns_number_gt 8661
_reflns_number_total 10418
_reflns_threshold_expression >2sigma(I)
_cod_data_source_file om070078p-file001.cif
_cod_data_source_block 6cl1arC16_14
_cod_original_sg_symbol_Hall -P1
_cod_original_sg_symbol_H-M P-1
_cod_database_code 4073115

loop_
_symmetry_equiv_pos_as_xyz
'x, y, z'
'-x, -y, -z'

loop_
_atom_site_label
_atom_site_type_symbol
_atom_site_fract_x
_atom_site_fract_y
_atom_site_fract_z
_atom_site_U_iso_or_equiv
_atom_site_adp_type
_atom_site_occupancy
_atom_site_symmetry_multiplicity
_atom_site_calc_flag
_atom_site_refinement_flags
Sn1 Sn 0.80842(3) 0.88932(2) 0.072938(9) 0.01895(11) Uani 1 1 d .
Sn2 Sn 1.29279(3) 0.52917(2) 0.074396(9) 0.01943(11) Uani 1 1 d .
Cl1 Cl 0.89253(12) 1.02764(10) 0.11947(4) 0.0313(2) Uani 1 1 d .
Cl2 Cl 0.75053(13) 0.70753(10) 0.13115(4) 0.0327(2) Uani 1 1 d .
Cl3 Cl 1.04425(11) 0.82790(9) 0.02186(4) 0.0297(2) Uani 1 1 d .
Cl4 Cl 1.20570(13) 0.63726(11) 0.14258(4) 0.0368(3) Uani 1 1 d .
Cl5 Cl 1.48863(11) 0.65515(9) 0.02702(4) 0.0288(2) Uani 1 1 d .
Cl6 Cl 1.43228(12) 0.34072(10) 0.11061(4) 0.0317(2) Uani 1 1 d .
O1 O 0.9865(3) 0.4216(3) 0.10416(9) 0.0225(5) Uani 1 1 d .
O2 O 0.5169(3) 1.0196(3) -0.10476(9) 0.0239(6) Uani 1 1 d .
C2 C 0.8563(4) 0.4495(3) 0.02618(14) 0.0184(7) Uani 1 1 d .
H2 H 0.7611 0.4169 0.0430 0.022 Uiso 1 1 calc R
C3 C 0.9843(4) 0.4577(3) 0.05250(13) 0.0180(7) Uani 1 1 d .
C4 C 0.8422(4) 0.3755(4) 0.13501(14) 0.0215(8) Uani 1 1 d .
H4A H 0.8193 0.2954 0.1253 0.026 Uiso 1 1 calc R
H4B H 0.7504 0.4396 0.1301 0.026 Uiso 1 1 calc R
C5 C 0.6536(4) 0.9644(3) -0.02773(14) 0.0195(7) Uani 1 1 d .
H5 H 0.7541 0.9408 -0.0452 0.023 Uiso 1 1 calc R
C6 C 0.6688(4) 1.0116(4) -0.13667(13) 0.0215(7) Uani 1 1 d .
H6A H 0.7184 0.9227 -0.1325 0.026 Uiso 1 1 calc R
H6B H 0.7411 1.0662 -0.1272 0.026 Uiso 1 1 calc R
C7 C 0.5194(4) 1.0063(3) -0.05324(13) 0.0188(7) Uani 1 1 d .
C8 C 0.6303(4) 0.9594(3) 0.02528(13) 0.0172(7) Uani 1 1 d .
C9 C 0.8720(5) 0.3524(4) 0.19051(14) 0.0241(8) Uani 1 1 d .
H9A H 0.7764 0.3214 0.2120 0.029 Uiso 1 1 calc R
H9B H 0.8895 0.4342 0.2000 0.029 Uiso 1 1 calc R
C10 C 1.1240(4) 0.5079(3) 0.02653(13) 0.0173(7) Uani 1 1 d .
C11 C 0.6402(5) 1.0563(4) -0.19164(14) 0.0261(8) Uani 1 1 d .
H11A H 0.7443 1.0579 -0.2129 0.031 Uiso 1 1 calc R
H11B H 0.5894 1.1448 -0.1947 0.031 Uiso 1 1 calc R
C12 C 1.0171(5) 0.2542(4) 0.20070(14) 0.0268(8) Uani 1 1 d .
H12A H 1.0076 0.1776 0.1860 0.032 Uiso 1 1 calc R
H12B H 1.1146 0.2915 0.1833 0.032 Uiso 1 1 calc R
C13 C 0.5290(5) 1.0166(4) -0.26965(14) 0.0261(8) Uani 1 1 d .
H13A H 0.6379 1.0087 -0.2877 0.031 Uiso 1 1 calc R
H13B H 0.4882 1.1076 -0.2755 0.031 Uiso 1 1 calc R
C14 C 1.0351(5) 0.2127(4) 0.25714(14) 0.0272(8) Uani 1 1 d .
H14A H 0.9397 0.1715 0.2740 0.033 Uiso 1 1 calc R
H14B H 1.1272 0.1479 0.2599 0.033 Uiso 1 1 calc R
C15 C 1.0577(5) 0.3208(4) 0.28573(15) 0.0279(8) Uani 1 1 d .
H15A H 0.9549 0.3719 0.2922 0.033 Uiso 1 1 calc R
H15B H 1.1327 0.3777 0.2645 0.033 Uiso 1 1 calc R
C16 C 0.5367(5) 0.9748(4) -0.21260(14) 0.0254(8) Uani 1 1 d .
H16A H 0.4280 0.9814 -0.1943 0.030 Uiso 1 1 calc R
H16B H 0.5802 0.8845 -0.2065 0.030 Uiso 1 1 calc R
C17 C 0.4236(5) 0.9391(4) -0.29246(15) 0.0285(8) Uani 1 1 d .
H17A H 0.3118 0.9560 -0.2779 0.034 Uiso 1 1 calc R
H17B H 0.4553 0.8471 -0.2831 0.034 Uiso 1 1 calc R
C18 C 1.3045(5) 0.3524(4) 0.49917(14) 0.0283(8) Uani 1 1 d .
H18A H 1.4163 0.3297 0.4859 0.034 Uiso 1 1 calc R
H18B H 1.2602 0.2733 0.5170 0.034 Uiso 1 1 calc R
C19 C 0.4361(5) 0.9723(4) -0.35087(14) 0.0274(8) Uani 1 1 d .
H19A H 0.4134 1.0655 -0.3602 0.033 Uiso 1 1 calc R
H19B H 0.5463 0.9488 -0.3655 0.033 Uiso 1 1 calc R
C20 C 1.3000(5) 0.4464(4) 0.53742(15) 0.0273(8) Uani 1 1 d .
H20A H 1.3426 0.5261 0.5194 0.033 Uiso 1 1 calc R
H20B H 1.1883 0.4680 0.5511 0.033 Uiso 1 1 calc R
C21 C 0.2484(5) 0.8899(4) -0.51390(15) 0.0286(9) Uani 1 1 d .
H21A H 0.3573 0.8564 -0.5261 0.034 Uiso 1 1 calc R
H21B H 0.2375 0.9827 -0.5259 0.034 Uiso 1 1 calc R
C22 C 0.0298(5) 0.7864(4) -0.61753(15) 0.0296(9) Uani 1 1 d .
H22A H 0.0415 0.6936 -0.6055 0.035 Uiso 1 1 calc R
H22B H -0.0784 0.8195 -0.6045 0.035 Uiso 1 1 calc R
C23 C 1.3887(5) 0.4853(4) 0.61994(15) 0.0288(9) Uani 1 1 d .
H23A H 1.4361 0.5636 0.6025 0.035 Uiso 1 1 calc R
H23B H 1.2762 0.5098 0.6318 0.035 Uiso 1 1 calc R
C24 C 0.0468(5) 0.8090(4) -0.67566(15) 0.0299(9) Uani 1 1 d .
H24A H 0.0367 0.9018 -0.6879 0.036 Uiso 1 1 calc R
H24B H 0.1539 0.7741 -0.6889 0.036 Uiso 1 1 calc R
C25 C 0.3432(5) 0.9310(4) -0.43212(15) 0.0284(9) Uani 1 1 d .
H25A H 0.4527 0.9003 -0.4449 0.034 Uiso 1 1 calc R
H25B H 0.3291 1.0241 -0.4433 0.034 Uiso 1 1 calc R
C26 C 1.2121(5) 0.3133(4) 0.41758(15) 0.0287(9) Uani 1 1 d .
H26A H 1.1606 0.2376 0.4357 0.034 Uiso 1 1 calc R
H26B H 1.3235 0.2847 0.4060 0.034 Uiso 1 1 calc R
C27 C 1.1271(5) 0.3687(4) 0.37086(15) 0.0301(9) Uani 1 1 d .
H27A H 1.1829 0.4407 0.3512 0.036 Uiso 1 1 calc R
H27B H 1.0174 0.4022 0.3822 0.036 Uiso 1 1 calc R
C28 C 1.3962(5) 0.3920(4) 0.58172(15) 0.0285(9) Uani 1 1 d .
H28A H 1.3546 0.3117 0.5994 0.034 Uiso 1 1 calc R
H28B H 1.5082 0.3718 0.5681 0.034 Uiso 1 1 calc R
C29 C 0.1284(5) 0.8264(4) -0.53681(15) 0.0292(9) Uani 1 1 d .
H29A H 0.0196 0.8599 -0.5246 0.035 Uiso 1 1 calc R
H29B H 0.1394 0.7336 -0.5247 0.035 Uiso 1 1 calc R
C30 C 1.4659(5) 0.5252(5) 0.70373(16) 0.0351(10) Uani 1 1 d .
H30A H 1.5196 0.6008 0.6867 0.042 Uiso 1 1 calc R
H30B H 1.3533 0.5540 0.7135 0.042 Uiso 1 1 calc R
C31 C 0.2246(5) 0.8662(4) -0.45566(15) 0.0279(8) Uani 1 1 d .
H31A H 0.2368 0.7734 -0.4438 0.034 Uiso 1 1 calc R
H31B H 0.1151 0.8986 -0.4436 0.034 Uiso 1 1 calc R
C32 C 1.1218(5) 0.2681(4) 0.33638(15) 0.0297(9) Uani 1 1 d .
H32A H 1.2303 0.2265 0.3291 0.036 Uiso 1 1 calc R
H32B H 1.0548 0.2017 0.3551 0.036 Uiso 1 1 calc R
C33 C 1.4748(5) 0.4309(4) 0.66603(15) 0.0290(9) Uani 1 1 d .
H33A H 1.5875 0.4067 0.6543 0.035 Uiso 1 1 calc R
H33B H 1.4276 0.3527 0.6836 0.035 Uiso 1 1 calc R
C34 C 1.2106(5) 0.4077(4) 0.45438(15) 0.0291(9) Uani 1 1 d .
H34A H 1.0994 0.4325 0.4677 0.035 Uiso 1 1 calc R
H34B H 1.2567 0.4856 0.4359 0.035 Uiso 1 1 calc R
C35 C 0.3219(5) 0.9044(4) -0.37408(15) 0.0288(9) Uani 1 1 d .
H35A H 0.3395 0.8114 -0.3629 0.035 Uiso 1 1 calc R
H35B H 0.2113 0.9325 -0.3613 0.035 Uiso 1 1 calc R
C36 C 0.1513(5) 0.8495(4) -0.59531(15) 0.0277(8) Uani 1 1 d .
H36A H 0.1409 0.9423 -0.6075 0.033 Uiso 1 1 calc R
H36B H 0.2597 0.8153 -0.6076 0.033 Uiso 1 1 calc R
C37 C -0.0784(6) 0.7468(5) -0.69652(16) 0.0395(11) Uani 1 1 d .
H37A H -0.0651 0.6536 -0.6855 0.047 Uiso 1 1 calc R
H37B H -0.1854 0.7787 -0.6820 0.047 Uiso 1 1 calc R
C38 C 1.5417(6) 0.4692(6) 0.75183(18) 0.0468(12) Uani 1 1 d .
H38A H 1.5317 0.5342 0.7736 0.070 Uiso 1 1 calc R
H38B H 1.6541 0.4422 0.7427 0.070 Uiso 1 1 calc R
H38C H 1.4874 0.3957 0.7696 0.070 Uiso 1 1 calc R
C39 C -0.0674(7) 0.7735(7) -0.75422(19) 0.0630(17) Uani 1 1 d .
H39A H -0.1493 0.7317 -0.7648 0.095 Uiso 1 1 calc R
H39B H 0.0373 0.7404 -0.7690 0.095 Uiso 1 1 calc R
H39C H -0.0833 0.8655 -0.7655 0.095 Uiso 1 1 calc R

loop_
_atom_site_aniso_label
_atom_site_aniso_U_11
_atom_site_aniso_U_22
_atom_site_aniso_U_33
_atom_site_aniso_U_23
_atom_site_aniso_U_13
_atom_site_aniso_U_12
Sn1 0.01947(16) 0.02047(16) 0.01871(16) -0.00455(10) -0.00811(10) -0.00003(10)
Sn2 0.01751(15) 0.02481(17) 0.01787(16) -0.00381(11) -0.00701(10) -0.00317(10)
Cl1 0.0337(5) 0.0333(5) 0.0331(5) -0.0148(4) -0.0118(4) -0.0054(4)
Cl2 0.0402(6) 0.0268(5) 0.0299(5) 0.0037(4) -0.0097(4) -0.0046(4)
Cl3 0.0275(5) 0.0260(5) 0.0328(5) -0.0046(4) -0.0008(4) 0.0050(4)
Cl4 0.0389(6) 0.0490(6) 0.0273(5) -0.0188(5) -0.0075(4) -0.0008(5)
Cl5 0.0258(5) 0.0275(5) 0.0349(5) -0.0057(4) -0.0035(4) -0.0091(4)
Cl6 0.0262(5) 0.0330(5) 0.0333(5) 0.0064(4) -0.0101(4) -0.0018(4)
O1 0.0178(12) 0.0355(15) 0.0147(12) 0.0008(11) -0.0061(10) -0.0067(10)
O2 0.0200(12) 0.0377(15) 0.0146(12) -0.0074(11) -0.0037(10) 0.0011(11)
C2 0.0164(16) 0.0208(17) 0.0188(17) -0.0044(14) -0.0039(13) -0.0014(13)
C3 0.0195(17) 0.0209(17) 0.0150(16) -0.0036(13) -0.0067(13) -0.0003(13)
C4 0.0196(17) 0.0246(19) 0.0211(19) -0.0020(15) -0.0060(14) -0.0032(14)
C5 0.0196(17) 0.0196(17) 0.0202(18) -0.0042(14) -0.0043(13) -0.0021(14)
C6 0.0201(17) 0.030(2) 0.0155(17) -0.0051(15) -0.0020(14) -0.0052(15)
C7 0.0212(17) 0.0206(17) 0.0161(17) -0.0020(14) -0.0062(13) -0.0040(14)
C8 0.0141(15) 0.0193(17) 0.0189(17) -0.0006(14) -0.0073(13) -0.0012(13)
C9 0.0258(19) 0.029(2) 0.0176(18) -0.0034(15) -0.0045(15) -0.0019(15)
C10 0.0135(15) 0.0227(18) 0.0171(17) -0.0035(14) -0.0085(13) 0.0010(13)
C11 0.030(2) 0.035(2) 0.0158(18) -0.0045(16) -0.0042(15) -0.0083(17)
C12 0.0276(19) 0.033(2) 0.0219(19) -0.0099(16) -0.0063(15) 0.0012(16)
C13 0.029(2) 0.031(2) 0.0193(19) -0.0031(16) -0.0089(15) -0.0036(16)
C14 0.031(2) 0.033(2) 0.0194(19) -0.0048(16) -0.0076(15) -0.0044(17)
C15 0.033(2) 0.034(2) 0.0188(19) -0.0029(16) -0.0101(16) -0.0022(17)
C16 0.030(2) 0.031(2) 0.0176(18) -0.0045(15) -0.0065(15) -0.0072(16)
C17 0.032(2) 0.033(2) 0.022(2) -0.0069(17) -0.0063(16) -0.0054(17)
C18 0.033(2) 0.034(2) 0.0202(19) -0.0065(16) -0.0071(16) -0.0066(17)
C19 0.033(2) 0.031(2) 0.0209(19) -0.0075(16) -0.0080(16) -0.0030(17)
C20 0.028(2) 0.034(2) 0.0209(19) -0.0063(16) -0.0059(15) -0.0040(16)
C21 0.031(2) 0.034(2) 0.023(2) -0.0062(17) -0.0068(16) -0.0013(17)
C22 0.036(2) 0.032(2) 0.022(2) -0.0036(16) -0.0067(16) -0.0056(17)
C23 0.031(2) 0.035(2) 0.022(2) -0.0070(17) -0.0059(16) -0.0038(17)
C24 0.033(2) 0.039(2) 0.0192(19) -0.0060(17) -0.0043(16) -0.0058(18)
C25 0.034(2) 0.032(2) 0.0218(19) -0.0076(16) -0.0077(16) -0.0042(17)
C26 0.032(2) 0.032(2) 0.024(2) -0.0043(17) -0.0123(16) -0.0032(17)
C27 0.028(2) 0.039(2) 0.025(2) -0.0087(18) -0.0083(16) -0.0003(17)
C28 0.032(2) 0.033(2) 0.023(2) -0.0047(17) -0.0072(16) -0.0055(17)
C29 0.035(2) 0.032(2) 0.022(2) -0.0020(16) -0.0109(16) -0.0044(17)
C30 0.034(2) 0.049(3) 0.024(2) -0.0110(19) -0.0091(17) 0.0008(19)
C31 0.034(2) 0.030(2) 0.0216(19) -0.0006(16) -0.0112(16) -0.0050(17)
C32 0.032(2) 0.035(2) 0.024(2) -0.0032(17) -0.0097(16) -0.0026(17)
C33 0.034(2) 0.032(2) 0.022(2) -0.0010(16) -0.0086(16) -0.0059(17)
C34 0.028(2) 0.039(2) 0.023(2) -0.0106(17) -0.0082(16) -0.0003(17)
C35 0.034(2) 0.033(2) 0.022(2) -0.0071(17) -0.0082(16) -0.0039(17)
C36 0.030(2) 0.033(2) 0.022(2) -0.0054(17) -0.0069(16) -0.0033(16)
C37 0.042(3) 0.054(3) 0.028(2) -0.011(2) -0.0102(19) -0.011(2)
C38 0.051(3) 0.064(3) 0.030(2) -0.009(2) -0.016(2) -0.007(2)
C39 0.058(3) 0.111(5) 0.029(3) -0.027(3) -0.009(2) -0.021(3)

loop_
_atom_type_symbol
_atom_type_description
_atom_type_scat_dispersion_real
_atom_type_scat_dispersion_imag
_atom_type_scat_source
C C 0.0033 0.0016 'International Tables Vol C Tables 4.2.6.8 and 6.1.1.4'
H H 0.0000 0.0000 'International Tables Vol C Tables 4.2.6.8 and 6.1.1.4'
O O 0.0106 0.0060 'International Tables Vol C Tables 4.2.6.8 and 6.1.1.4'
Cl Cl 0.1484 0.1585 'International Tables Vol C Tables 4.2.6.8 and 6.1.1.4'
Sn Sn -0.6537 1.4246 'International Tables Vol C Tables 4.2.6.8 and 6.1.1.4'

loop_
_geom_angle_atom_site_label_1
_geom_angle_atom_site_label_2
_geom_angle_atom_site_label_3
_geom_angle
_geom_angle_site_symmetry_1
_geom_angle_site_symmetry_3
C8 Sn1 Cl2 114.59(10) . .
C8 Sn1 Cl1 119.21(10) . .
Cl2 Sn1 Cl1 104.96(4) . .
C8 Sn1 Cl3 108.04(10) . .
Cl2 Sn1 Cl3 105.65(4) . .
Cl1 Sn1 Cl3 103.06(4) . .
C10 Sn2 Cl4 118.40(10) . .
C10 Sn2 Cl6 116.74(10) . .
Cl4 Sn2 Cl6 103.29(4) . .
C10 Sn2 Cl5 108.68(10) . .
Cl4 Sn2 Cl5 102.52(4) . .
Cl6 Sn2 Cl5 105.66(4) . .
C3 O1 C4 118.2(3) . .
C7 O2 C6 117.5(3) . .
C3 C2 C10 117.5(3) . 2_765
C3 C2 H2 121.3 . .
C10 C2 H2 121.3 2_765 .
O1 C3 C10 114.2(3) . .
O1 C3 C2 125.7(3) . .
C10 C3 C2 120.0(3) . .
O1 C4 C9 107.6(3) . .
O1 C4 H4A 110.2 . .
C9 C4 H4A 110.2 . .
O1 C4 H4B 110.2 . .
C9 C4 H4B 110.2 . .
H4A C4 H4B 108.5 . .
C7 C5 C8 116.9(3) . .
C7 C5 H5 121.5 . .
C8 C5 H5 121.5 . .
O2 C6 C11 108.5(3) . .
O2 C6 H6A 110.0 . .
C11 C6 H6A 110.0 . .
O2 C6 H6B 110.0 . .
C11 C6 H6B 110.0 . .
H6A C6 H6B 108.4 . .
O2 C7 C5 126.1(3) . .
O2 C7 C8 114.3(3) . 2_675
C5 C7 C8 119.6(3) . 2_675
C5 C8 C7 123.4(3) . 2_675
C5 C8 Sn1 124.4(2) . .
C7 C8 Sn1 112.0(2) 2_675 .
C4 C9 C12 112.9(3) . .
C4 C9 H9A 109.0 . .
C12 C9 H9A 109.0 . .
C4 C9 H9B 109.0 . .
C12 C9 H9B 109.0 . .
H9A C9 H9B 107.8 . .
C3 C10 C2 122.5(3) . 2_765
C3 C10 Sn2 113.9(2) . .
C2 C10 Sn2 123.4(2) 2_765 .
C6 C11 C16 115.7(3) . .
C6 C11 H11A 108.4 . .
C16 C11 H11A 108.4 . .
C6 C11 H11B 108.4 . .
C16 C11 H11B 108.4 . .
H11A C11 H11B 107.4 . .
C14 C12 C9 114.3(3) . .
C14 C12 H12A 108.7 . .
C9 C12 H12A 108.7 . .
C14 C12 H12B 108.7 . .
C9 C12 H12B 108.7 . .
H12A C12 H12B 107.6 . .
C16 C13 C17 114.7(3) . .
C16 C13 H13A 108.6 . .
C17 C13 H13A 108.6 . .
C16 C13 H13B 108.6 . .
C17 C13 H13B 108.6 . .
H13A C13 H13B 107.6 . .
C15 C14 C12 115.7(3) . .
C15 C14 H14A 108.4 . .
C12 C14 H14A 108.4 . .
C15 C14 H14B 108.4 . .
C12 C14 H14B 108.4 . .
H14A C14 H14B 107.4 . .
C14 C15 C32 112.0(3) . .
C14 C15 H15A 109.2 . .
C32 C15 H15A 109.2 . .
C14 C15 H15B 109.2 . .
C32 C15 H15B 109.2 . .
H15A C15 H15B 107.9 . .
C11 C16 C13 112.6(3) . .
C11 C16 H16A 109.1 . .
C13 C16 H16A 109.1 . .
C11 C16 H16B 109.1 . .
C13 C16 H16B 109.1 . .
H16A C16 H16B 107.8 . .
C13 C17 C19 113.0(3) . .
C13 C17 H17A 109.0 . .
C19 C17 H17A 109.0 . .
C13 C17 H17B 109.0 . .
C19 C17 H17B 109.0 . .
H17A C17 H17B 107.8 . .
C34 C18 C20 113.6(3) . .
C34 C18 H18A 108.8 . .
C20 C18 H18A 108.8 . .
C34 C18 H18B 108.8 . .
C20 C18 H18B 108.8 . .
H18A C18 H18B 107.7 . .
C35 C19 C17 113.9(3) . .
C35 C19 H19A 108.8 . .
C17 C19 H19A 108.8 . .
C35 C19 H19B 108.8 . .
C17 C19 H19B 108.8 . .
H19A C19 H19B 107.7 . .
C28 C20 C18 113.6(3) . .
C28 C20 H20A 108.8 . .
C18 C20 H20A 108.8 . .
C28 C20 H20B 108.8 . .
C18 C20 H20B 108.8 . .
H20A C20 H20B 107.7 . .
C31 C21 C29 113.2(3) . .
C31 C21 H21A 108.9 . .
C29 C21 H21A 108.9 . .
C31 C21 H21B 108.9 . .
C29 C21 H21B 108.9 . .
H21A C21 H21B 107.7 . .
C24 C22 C36 114.6(3) . .
C24 C22 H22A 108.6 . .
C36 C22 H22A 108.6 . .
C24 C22 H22B 108.6 . .
C36 C22 H22B 108.6 . .
H22A C22 H22B 107.6 . .
C33 C23 C28 114.4(3) . .
C33 C23 H23A 108.7 . .
C28 C23 H23A 108.7 . .
C33 C23 H23B 108.7 . .
C28 C23 H23B 108.7 . .
H23A C23 H23B 107.6 . .
C37 C24 C22 113.2(4) . .
C37 C24 H24A 108.9 . .
C22 C24 H24A 108.9 . .
C37 C24 H24B 108.9 . .
C22 C24 H24B 108.9 . .
H24A C24 H24B 107.8 . .
C35 C25 C31 113.6(3) . .
C35 C25 H25A 108.8 . .
C31 C25 H25A 108.8 . .
C35 C25 H25B 108.8 . .
C31 C25 H25B 108.8 . .
H25A C25 H25B 107.7 . .
C34 C26 C27 114.3(3) . .
C34 C26 H26A 108.7 . .
C27 C26 H26A 108.7 . .
C34 C26 H26B 108.7 . .
C27 C26 H26B 108.7 . .
H26A C26 H26B 107.6 . .
C26 C27 C32 112.8(3) . .
C26 C27 H27A 109.0 . .
C32 C27 H27A 109.0 . .
C26 C27 H27B 109.0 . .
C32 C27 H27B 109.0 . .
H27A C27 H27B 107.8 . .
C23 C28 C20 113.2(3) . .
C23 C28 H28A 108.9 . .
C20 C28 H28A 108.9 . .
C23 C28 H28B 108.9 . .
C20 C28 H28B 108.9 . .
H28A C28 H28B 107.8 . .
C21 C29 C36 113.7(3) . .
C21 C29 H29A 108.8 . .
C36 C29 H29A 108.8 . .
C21 C29 H29B 108.8 . .
C36 C29 H29B 108.8 . .
H29A C29 H29B 107.7 . .
C38 C30 C33 114.4(4) . .
C38 C30 H30A 108.7 . .
C33 C30 H30A 108.7 . .
C38 C30 H30B 108.7 . .
C33 C30 H30B 108.7 . .
H30A C30 H30B 107.6 . .
C21 C31 C25 113.7(3) . .
C21 C31 H31A 108.8 . .
C25 C31 H31A 108.8 . .
C21 C31 H31B 108.8 . .
C25 C31 H31B 108.8 . .
H31A C31 H31B 107.7 . .
C15 C32 C27 115.4(3) . .
C15 C32 H32A 108.4 . .
C27 C32 H32A 108.4 . .
C15 C32 H32B 108.4 . .
C27 C32 H32B 108.4 . .
H32A C32 H32B 107.5 . .
C23 C33 C30 113.6(3) . .
C23 C33 H33A 108.8 . .
C30 C33 H33A 108.8 . .
C23 C33 H33B 108.8 . .
C30 C33 H33B 108.8 . .
H33A C33 H33B 107.7 . .
C26 C34 C18 113.3(3) . .
C26 C34 H34A 108.9 . .
C18 C34 H34A 108.9 . .
C26 C34 H34B 108.9 . .
C18 C34 H34B 108.9 . .
H34A C34 H34B 107.7 . .
C25 C35 C19 113.4(3) . .
C25 C35 H35A 108.9 . .
C19 C35 H35A 108.9 . .
C25 C35 H35B 108.9 . .
C19 C35 H35B 108.9 . .
H35A C35 H35B 107.7 . .
C22 C36 C29 113.0(3) . .
C22 C36 H36A 109.0 . .
C29 C36 H36A 109.0 . .
C22 C36 H36B 109.0 . .
C29 C36 H36B 109.0 . .
H36A C36 H36B 107.8 . .
C39 C37 C24 113.7(4) . .
C39 C37 H37A 108.8 . .
C24 C37 H37A 108.8 . .
C39 C37 H37B 108.8 . .
C24 C37 H37B 108.8 . .
H37A C37 H37B 107.7 . .
C30 C38 H38A 109.5 . .
C30 C38 H38B 109.5 . .
H38A C38 H38B 109.5 . .
C30 C38 H38C 109.5 . .
H38A C38 H38C 109.5 . .
H38B C38 H38C 109.5 . .
C37 C39 H39A 109.5 . .
C37 C39 H39B 109.5 . .
H39A C39 H39B 109.5 . .
C37 C39 H39C 109.5 . .
H39A C39 H39C 109.5 . .
H39B C39 H39C 109.5 . .

loop_
_geom_bond_atom_site_label_1
_geom_bond_atom_site_label_2
_geom_bond_distance
_geom_bond_site_symmetry_2
Sn1 C8 2.096(3) .
Sn1 Cl2 2.2962(10) .
Sn1 Cl1 2.3011(10) .
Sn1 Cl3 2.3242(10) .
Sn2 C10 2.104(3) .
Sn2 Cl4 2.2968(10) .
Sn2 Cl6 2.3131(10) .
Sn2 Cl5 2.3194(10) .
O1 C3 1.372(4) .
O1 C4 1.445(4) .
O2 C7 1.365(4) .
O2 C6 1.428(4) .
C2 C3 1.389(5) .
C2 C10 1.396(5) 2_765
C2 H2 0.9300 .
C3 C10 1.384(5) .
C4 C9 1.517(5) .
C4 H4A 0.9700 .
C4 H4B 0.9700 .
C5 C7 1.393(5) .
C5 C8 1.396(5) .
C5 H5 0.9300 .
C6 C11 1.512(5) .
C6 H6A 0.9700 .
C6 H6B 0.9700 .
C7 C8 1.406(5) 2_675
C8 C7 1.406(5) 2_675
C9 C12 1.526(5) .
C9 H9A 0.9700 .
C9 H9B 0.9700 .
C10 C2 1.396(5) 2_765
C11 C16 1.515(5) .
C11 H11A 0.9700 .
C11 H11B 0.9700 .
C12 C14 1.523(5) .
C12 H12A 0.9700 .
C12 H12B 0.9700 .
C13 C16 1.524(5) .
C13 C17 1.525(5) .
C13 H13A 0.9700 .
C13 H13B 0.9700 .
C14 C15 1.518(6) .
C14 H14A 0.9700 .
C14 H14B 0.9700 .
C15 C32 1.524(5) .
C15 H15A 0.9700 .
C15 H15B 0.9700 .
C16 H16A 0.9700 .
C16 H16B 0.9700 .
C17 C19 1.533(5) .
C17 H17A 0.9700 .
C17 H17B 0.9700 .
C18 C34 1.527(5) .
C18 C20 1.534(5) .
C18 H18A 0.9700 .
C18 H18B 0.9700 .
C19 C35 1.521(5) .
C19 H19A 0.9700 .
C19 H19B 0.9700 .
C20 C28 1.526(5) .
C20 H20A 0.9700 .
C20 H20B 0.9700 .
C21 C31 1.523(5) .
C21 C29 1.524(5) .
C21 H21A 0.9700 .
C21 H21B 0.9700 .
C22 C24 1.521(5) .
C22 C36 1.521(5) .
C22 H22A 0.9700 .
C22 H22B 0.9700 .
C23 C33 1.516(5) .
C23 C28 1.525(6) .
C23 H23A 0.9700 .
C23 H23B 0.9700 .
C24 C37 1.520(6) .
C24 H24A 0.9700 .
C24 H24B 0.9700 .
C25 C35 1.518(5) .
C25 C31 1.533(5) .
C25 H25A 0.9700 .
C25 H25B 0.9700 .
C26 C34 1.512(5) .
C26 C27 1.526(5) .
C26 H26A 0.9700 .
C26 H26B 0.9700 .
C27 C32 1.527(6) .
C27 H27A 0.9700 .
C27 H27B 0.9700 .
C28 H28A 0.9700 .
C28 H28B 0.9700 .
C29 C36 1.529(5) .
C29 H29A 0.9700 .
C29 H29B 0.9700 .
C30 C38 1.518(6) .
C30 C33 1.520(6) .
C30 H30A 0.9700 .
C30 H30B 0.9700 .
C31 H31A 0.9700 .
C31 H31B 0.9700 .
C32 H32A 0.9700 .
C32 H32B 0.9700 .
C33 H33A 0.9700 .
C33 H33B 0.9700 .
C34 H34A 0.9700 .
C34 H34B 0.9700 .
C35 H35A 0.9700 .
C35 H35B 0.9700 .
C36 H36A 0.9700 .
C36 H36B 0.9700 .
C37 C39 1.513(6) .
C37 H37A 0.9700 .
C37 H37B 0.9700 .
C38 H38A 0.9600 .
C38 H38B 0.9600 .
C38 H38C 0.9600 .
C39 H39A 0.9600 .
C39 H39B 0.9600 .
C39 H39C 0.9600 .

loop_
_geom_torsion_atom_site_label_1
_geom_torsion_atom_site_label_2
_geom_torsion_atom_site_label_3
_geom_torsion_atom_site_label_4
_geom_torsion
_geom_torsion_site_symmetry_1
_geom_torsion_site_symmetry_4
C4 O1 C3 C10 176.3(3) . .
C4 O1 C3 C2 -2.6(5) . .
C10 C2 C3 O1 179.5(3) 2_765 .
C10 C2 C3 C10 0.6(6) 2_765 .
C3 O1 C4 C9 -175.7(3) . .
C7 O2 C6 C11 -168.3(3) . .
C6 O2 C7 C5 -11.4(5) . .
C6 O2 C7 C8 167.9(3) . 2_675
C8 C5 C7 O2 179.1(3) . .
C8 C5 C7 C8 -0.1(6) . 2_675
C7 C5 C8 C7 0.1(6) . 2_675
C7 C5 C8 Sn1 176.1(3) . .
Cl2 Sn1 C8 C5 -116.4(3) . .
Cl1 Sn1 C8 C5 118.1(3) . .
Cl3 Sn1 C8 C5 1.0(3) . .
Cl2 Sn1 C8 C7 60.0(3) . 2_675
Cl1 Sn1 C8 C7 -65.5(3) . 2_675
Cl3 Sn1 C8 C7 177.4(2) . 2_675
O1 C4 C9 C12 -58.8(4) . .
O1 C3 C10 C2 -179.6(3) . 2_765
C2 C3 C10 C2 -0.6(6) . 2_765
O1 C3 C10 Sn2 -4.8(4) . .
C2 C3 C10 Sn2 174.1(3) . .
Cl4 Sn2 C10 C3 -51.1(3) . .
Cl6 Sn2 C10 C3 73.3(3) . .
Cl5 Sn2 C10 C3 -167.4(2) . .
Cl4 Sn2 C10 C2 123.6(3) . 2_765
Cl6 Sn2 C10 C2 -112.0(3) . 2_765
Cl5 Sn2 C10 C2 7.3(3) . 2_765
O2 C6 C11 C16 -63.0(4) . .
C4 C9 C12 C14 -171.0(3) . .
C9 C12 C14 C15 -60.6(5) . .
C12 C14 C15 C32 -163.7(3) . .
C6 C11 C16 C13 -173.5(3) . .
C17 C13 C16 C11 -178.9(3) . .
C16 C13 C17 C19 -172.7(3) . .
C13 C17 C19 C35 -175.3(3) . .
C34 C18 C20 C28 -179.0(3) . .
C36 C22 C24 C37 -178.9(4) . .
C34 C26 C27 C32 -176.3(4) . .
C33 C23 C28 C20 176.5(3) . .
C18 C20 C28 C23 -179.1(3) . .
C31 C21 C29 C36 -180.0(3) . .
C29 C21 C31 C25 -179.3(3) . .
C35 C25 C31 C21 -178.5(3) . .
C14 C15 C32 C27 -172.3(3) . .
C26 C27 C32 C15 -172.6(3) . .
C28 C23 C33 C30 -179.9(4) . .
C38 C30 C33 C23 176.1(4) . .
C27 C26 C34 C18 -176.7(3) . .
C20 C18 C34 C26 -178.5(3) . .
C31 C25 C35 C19 -178.2(3) . .
C17 C19 C35 C25 -176.2(3) . .
C24 C22 C36 C29 179.1(3) . .
C21 C29 C36 C22 -179.6(3) . .
C22 C24 C37 C39 177.5(4) . .
